data_4105569
loop_
_publ_author_name
'Gloria Villar-Acevedo'
'Elaine Nam'
'Sarah Fitch'
'Jason Benedict'
'John Freudenthal'
'Werner Kaminsky'
'Julie A. Kovacs'

_publ_contact_author_address
;
Department of Chemistry, BOX 351700
University of Washington
Seattle, WA 98195
USA
;
_publ_contact_author_email wernerka@u.washington.edu
_publ_contact_author_name 'Jason B. Benedict'
_publ_section_title
;
 Influence of Thiolate Ligands on Reductive N-O Bond Activation. Probing
 the O2-Binding Site of a Biomimetic Superoxide Reductase Analogue and
 Examining the Proton-Dependent Reduction of Nitrite
;
_journal_name_full 'Journal of the American Chemical Society'
_journal_page_first 1419
_journal_page_last 1427
_journal_paper_doi 10.1021/ja107551u
_journal_volume 133
_journal_year 2011
_chemical_formula_moiety 'C11 H25 Fe N5 O2 S, F6 P'
_chemical_formula_sum 'C11 H25 F6 Fe N5 O2 P S'
_chemical_formula_weight 492.24
_chemical_name_common 575nm
_chemical_name_systematic 575nm
_space_group_IT_number 62
_symmetry_cell_setting orthorhombic
_symmetry_Int_Tables_number 62
_symmetry_space_group_name_Hall '-P 2ac 2n'
_symmetry_space_group_name_H-M 'P n m a'
_atom_sites_solution_hydrogens geom
_atom_sites_solution_primary direct
_atom_sites_solution_secondary difmap
_audit_creation_method SHELXL-97
_cell_angle_alpha 90.00
_cell_angle_beta 90.00
_cell_angle_gamma 90.00
_cell_formula_units_Z 4
_cell_length_a 13.6260(5)
_cell_length_b 8.5790(9)
_cell_length_c 15.8870(10)
_cell_measurement_reflns_used 40
_cell_measurement_temperature 130(2)
_cell_volume 1857.1(2)
_computing_cell_refinement 'HKL Scalepack (Otwinowski & Minor 1997)'
_computing_data_collection KappaCCD
_computing_data_reduction 'HKL Scalepack (Otwinowski & Minor 1997)'
_computing_molecular_graphics 'maXus, Zortep'
_computing_publication_material 'SHELXL-97 (Sheldrick, 1997)'
_computing_structure_refinement 'SHELXL-97 (Sheldrick, 1997)'
_computing_structure_solution SIR97
_diffrn_ambient_temperature 130(2)
_diffrn_measured_fraction_theta_full 0.974
_diffrn_measured_fraction_theta_max 0.927
_diffrn_measurement_device_type 'Nonius KappaCCD'
_diffrn_measurement_method '\f and \w scans'
_diffrn_radiation_monochromator graphite
_diffrn_radiation_source 'fine-focus sealed tube'
_diffrn_radiation_type MoK\a
_diffrn_radiation_wavelength 0.71073
_diffrn_reflns_av_R_equivalents 0.1474
_diffrn_reflns_av_sigmaI/netI 0.1947
_diffrn_reflns_limit_h_max 17
_diffrn_reflns_limit_h_min -17
_diffrn_reflns_limit_k_max 10
_diffrn_reflns_limit_k_min -10
_diffrn_reflns_limit_l_max 19
_diffrn_reflns_limit_l_min -19
_diffrn_reflns_number 3444
_diffrn_reflns_theta_full 25.00
_diffrn_reflns_theta_max 27.09
_diffrn_reflns_theta_min 2.97
_exptl_absorpt_coefficient_mu 1.087
_exptl_absorpt_correction_T_max 0.9278
_exptl_absorpt_correction_T_min 0.7804
_exptl_absorpt_correction_type multi-scan
_exptl_absorpt_process_details HKL2000
_exptl_crystal_colour brown
_exptl_crystal_density_diffrn 1.761
_exptl_crystal_description cut-block
_exptl_crystal_F_000 1012
_exptl_crystal_size_max 0.24
_exptl_crystal_size_mid 0.09
_exptl_crystal_size_min 0.07
_refine_diff_density_max 0.643
_refine_diff_density_min -0.884
_refine_diff_density_rms 0.124
_refine_ls_extinction_coef 0.0016(7)
_refine_ls_extinction_expression Fc^*^=kFc[1+0.001xFc^2^\l^3^/sin(2\q)]^-1/4^
_refine_ls_extinction_method SHELXL
_refine_ls_goodness_of_fit_ref 1.018
_refine_ls_hydrogen_treatment constr
_refine_ls_matrix_type full
_refine_ls_number_parameters 187
_refine_ls_number_reflns 2023
_refine_ls_number_restraints 0
_refine_ls_restrained_S_all 1.018
_refine_ls_R_factor_all 0.2284
_refine_ls_R_factor_gt 0.0707
_refine_ls_shift/su_max 0.030
_refine_ls_shift/su_mean 0.003
_refine_ls_structure_factor_coef Fsqd
_refine_ls_weighting_details 'calc w=1/[\s^2^(Fo^2^)+(0.0620P)^2^+0.0000P] where P=(Fo^2^+2Fc^2^)/3'
_refine_ls_weighting_scheme calc
_refine_ls_wR_factor_gt 0.1326
_refine_ls_wR_factor_ref 0.1865
_reflns_number_gt 733
_reflns_number_total 2023
_reflns_threshold_expression I>2\s(I)
_cod_data_source_file ja107551u_si_003.cif
_cod_data_source_block shelxl
_cod_database_code 4105569

loop_
_symmetry_equiv_pos_as_xyz
'x, y, z'
'-x+1/2, -y, z+1/2'
'x+1/2, -y+1/2, -z+1/2'
'-x, y+1/2, -z'
'-x, -y, -z'
'x-1/2, y, -z-1/2'
'-x-1/2, y-1/2, z-1/2'
'x, -y-1/2, z'

loop_
_atom_site_label
_atom_site_type_symbol
_atom_site_fract_x
_atom_site_fract_y
_atom_site_fract_z
_atom_site_U_iso_or_equiv
_atom_site_adp_type
_atom_site_occupancy
_atom_site_symmetry_multiplicity
_atom_site_calc_flag
_atom_site_refinement_flags
Fe1 Fe 0.08473(12) 0.7500 0.09687(9) 0.0407(6) Uani 1 2 d S
S1 S 0.1012(2) 0.7500 -0.03941(16) 0.0456(8) Uani 1 2 d S
P1 P 0.3581(3) 0.2500 0.1218(2) 0.0569(10) Uani 1 2 d S
F1 F 0.336(2) 0.2500 0.2092(17) 0.18(3) Uani 0.50 2 d SP
F2 F 0.3710(14) 0.2500 0.0224(12) 0.089(8) Uani 0.50 2 d SP
F3 F 0.2803(10) 0.1186(15) 0.1012(11) 0.102(5) Uani 0.50 1 d P
F4 F 0.4424(9) 0.1238(12) 0.1211(11) 0.085(4) Uani 0.50 1 d P
F5 F 0.352(2) 0.136(4) 0.1991(15) 0.176(12) Uani 0.50 1 d P
F6 F 0.3695(18) 0.128(2) 0.0597(15) 0.197(11) Uani 0.50 1 d P
F7 F 0.4692(15) 0.2500 0.1442(12) 0.142(11) Uani 0.50 2 d SP
F8 F 0.2440(16) 0.2500 0.1150(17) 0.153(11) Uani 0.50 2 d SP
O1 O -0.1053(11) 0.6545(16) 0.1263(9) 0.100(5) Uani 0.50 1 d P
O2 O -0.1021(10) 0.8283(19) 0.0385(8) 0.098(5) Uani 0.50 1 d P
N1 N 0.2278(6) 0.7500 0.0997(5) 0.039(2) Uani 1 2 d S
N2 N 0.0953(6) 0.7500 0.2258(5) 0.040(2) Uani 1 2 d S
N3 N 0.0788(5) 0.5152(7) 0.1145(4) 0.0531(18) Uani 1 1 d .
H3A H 0.0229 0.4772 0.0895 0.064 Uiso 1 1 calc R
H3B H 0.1318 0.4700 0.0882 0.064 Uiso 1 1 calc R
N4 N -0.0588(7) 0.7500 0.0861(7) 0.039(2) Uani 1 2 d S
C1 C 0.2346(8) 0.7500 -0.0502(6) 0.043(3) Uani 1 2 d S
C2 C 0.2827(8) 0.7500 0.0347(7) 0.040(3) Uani 1 2 d S
C3 C 0.2674(7) 0.6043(10) -0.0985(5) 0.070(3) Uani 1 1 d .
H3C H 0.3386 0.6076 -0.1070 0.105 Uiso 1 1 calc R
H3D H 0.2343 0.6011 -0.1532 0.105 Uiso 1 1 calc R
H3E H 0.2501 0.5110 -0.0661 0.105 Uiso 1 1 calc R
C4 C 0.3930(8) 0.7500 0.0395(7) 0.053(3) Uani 1 2 d S
H4A H 0.4143 0.8173 0.0859 0.080 Uiso 0.50 1 calc PR
H4B H 0.4202 0.7892 -0.0136 0.080 Uiso 0.50 1 calc PR
H4C H 0.4165 0.6435 0.0492 0.080 Uiso 0.50 1 calc PR
C5 C 0.2723(9) 0.7500 0.1851(6) 0.053(3) Uani 1 2 d S
H5A H 0.2970 0.6442 0.1982 0.063 Uiso 0.50 1 calc PR
H5B H 0.3288 0.8226 0.1860 0.063 Uiso 0.50 1 calc PR
C6 C 0.2011(10) 0.7970(14) 0.2491(7) 0.036(4) Uani 0.50 1 d P
H6A H 0.2041 0.9115 0.2565 0.043 Uiso 0.50 1 d PR
H6B H 0.2188 0.7500 0.3034 0.043 Uiso 1 2 d SR
C7 C 0.0450(7) 0.6090(9) 0.2564(5) 0.063(3) Uani 1 1 d .
H7A H -0.0270 0.6220 0.2515 0.076 Uiso 1 1 calc R
H7B H 0.0613 0.5908 0.3163 0.076 Uiso 1 1 calc R
C8 C 0.0790(8) 0.4698(10) 0.2028(5) 0.086(4) Uani 1 1 d .
H8A H 0.1459 0.4379 0.2199 0.103 Uiso 1 1 calc R
H8B H 0.0343 0.3803 0.2114 0.103 Uiso 1 1 calc R

loop_
_atom_site_aniso_label
_atom_site_aniso_U_11
_atom_site_aniso_U_22
_atom_site_aniso_U_33
_atom_site_aniso_U_23
_atom_site_aniso_U_13
_atom_site_aniso_U_12
Fe1 0.0451(11) 0.0336(9) 0.0434(9) 0.000 0.0006(8) 0.000
S1 0.046(2) 0.0442(18) 0.0463(16) 0.000 -0.0051(14) 0.000
P1 0.041(2) 0.056(2) 0.074(2) 0.000 0.0039(18) 0.000
F1 0.053(17) 0.45(10) 0.046(13) 0.000 0.044(12) 0.000
F2 0.033(11) 0.16(3) 0.076(11) 0.000 -0.002(8) 0.000
F3 0.032(8) 0.081(11) 0.192(15) 0.045(11) -0.001(9) -0.032(7)
F4 0.045(8) 0.045(7) 0.165(12) 0.002(8) -0.046(9) 0.012(6)
F5 0.18(2) 0.18(2) 0.17(2) 0.12(2) -0.038(18) -0.022(18)
F6 0.19(2) 0.14(2) 0.26(3) -0.163(18) -0.03(2) 0.046(19)
F7 0.043(14) 0.29(4) 0.093(15) 0.000 0.003(10) 0.000
F8 0.050(16) 0.23(4) 0.18(2) 0.000 -0.014(14) 0.000
O1 0.090(12) 0.075(10) 0.136(12) 0.030(9) 0.007(9) -0.013(9)
O2 0.079(11) 0.133(15) 0.081(9) -0.002(9) -0.001(8) 0.021(9)
N1 0.043(6) 0.045(6) 0.029(5) 0.000 0.011(4) 0.000
N2 0.035(6) 0.041(6) 0.044(5) 0.000 0.006(5) 0.000
N3 0.042(4) 0.046(4) 0.072(5) -0.001(4) 0.006(4) -0.004(3)
N4 0.061(7) 0.011(5) 0.044(5) 0.000 0.008(6) 0.000
C1 0.042(8) 0.044(8) 0.042(7) 0.000 0.014(5) 0.000
C2 0.034(7) 0.033(7) 0.054(7) 0.000 -0.010(6) 0.000
C3 0.079(8) 0.079(7) 0.052(5) -0.026(5) 0.000(5) 0.007(5)
C4 0.036(8) 0.066(8) 0.059(7) 0.000 0.020(6) 0.000
C5 0.047(9) 0.068(10) 0.043(6) 0.000 -0.012(6) 0.000
C6 0.040(9) 0.030(12) 0.039(7) 0.016(6) -0.014(7) 0.002(6)
C7 0.083(7) 0.047(5) 0.059(5) 0.017(4) 0.025(5) 0.025(5)
C8 0.125(10) 0.049(6) 0.083(7) 0.014(5) 0.051(7) 0.030(6)

loop_
_atom_type_symbol
_atom_type_description
_atom_type_scat_dispersion_real
_atom_type_scat_dispersion_imag
_atom_type_scat_source
C C 0.0033 0.0016 'International Tables Vol C Tables 4.2.6.8 and 6.1.1.4'
H H 0.0000 0.0000 'International Tables Vol C Tables 4.2.6.8 and 6.1.1.4'
O O 0.0106 0.0060 'International Tables Vol C Tables 4.2.6.8 and 6.1.1.4'
N N 0.0061 0.0033 'International Tables Vol C Tables 4.2.6.8 and 6.1.1.4'
F F 0.0171 0.0103 'International Tables Vol C Tables 4.2.6.8 and 6.1.1.4'
P P 0.1023 0.0942 'International Tables Vol C Tables 4.2.6.8 and 6.1.1.4'
S S 0.1246 0.1234 'International Tables Vol C Tables 4.2.6.8 and 6.1.1.4'
Fe Fe 0.3463 0.8444 'International Tables Vol C Tables 4.2.6.8 and 6.1.1.4'

loop_
_geom_angle_atom_site_label_1
_geom_angle_atom_site_label_2
_geom_angle_atom_site_label_3
_geom_angle
_geom_angle_site_symmetry_1
_geom_angle_site_symmetry_3
N1 Fe1 N4 176.3(4) . .
N1 Fe1 N3 92.09(19) . 8_575
N4 Fe1 N3 88.43(19) . 8_575
N1 Fe1 N3 92.09(19) . .
N4 Fe1 N3 88.43(19) . .
N3 Fe1 N3 163.5(4) 8_575 .
N1 Fe1 N2 84.6(3) . .
N4 Fe1 N2 99.1(4) . .
N3 Fe1 N2 82.25(18) 8_575 .
N3 Fe1 N2 82.25(18) . .
N1 Fe1 S1 85.4(2) . .
N4 Fe1 S1 90.9(3) . .
N3 Fe1 S1 98.12(18) 8_575 .
N3 Fe1 S1 98.12(18) . .
N2 Fe1 S1 170.0(3) . .
C1 S1 Fe1 101.3(3) . .
F1 P1 F6 133.5(11) . .
F1 P1 F6 133.5(11) . 8_565
F6 P1 F6 93(2) . 8_565
F1 P1 F7 88.7(16) . .
F6 P1 F7 93.0(11) . .
F6 P1 F7 93.0(11) 8_565 .
F1 P1 F8 81.9(18) . .
F6 P1 F8 93.5(12) . .
F6 P1 F8 93.5(12) 8_565 .
F7 P1 F8 170.7(13) . .
F6 P1 F5 94.9(15) . .
F6 P1 F5 171.3(16) 8_565 .
F7 P1 F5 82.6(12) . .
F8 P1 F5 90.1(13) . .
F6 P1 F5 171.3(16) . 8_565
F6 P1 F5 94.9(15) 8_565 8_565
F7 P1 F5 82.6(12) . 8_565
F8 P1 F5 90.1(13) . 8_565
F5 P1 F5 77(2) . 8_565
F1 P1 F4 99.1(12) . 8_565
F6 P1 F4 114.4(11) . 8_565
F6 P1 F4 54.6(9) 8_565 8_565
F7 P1 F4 45.0(5) . 8_565
F8 P1 F4 136.5(5) . 8_565
F5 P1 F4 118.0(13) . 8_565
F5 P1 F4 67.4(10) 8_565 8_565
F1 P1 F4 99.1(12) . .
F6 P1 F4 54.6(9) . .
F6 P1 F4 114.4(11) 8_565 .
F7 P1 F4 45.0(5) . .
F8 P1 F4 136.5(5) . .
F5 P1 F4 67.4(10) . .
F5 P1 F4 118.0(13) 8_565 .
F4 P1 F4 86.6(9) 8_565 .
F1 P1 F3 93.6(12) . .
F6 P1 F3 54.2(10) . .
F6 P1 F3 116.6(10) 8_565 .
F7 P1 F3 134.4(6) . .
F8 P1 F3 46.9(6) . .
F5 P1 F3 71.5(13) . .
F5 P1 F3 124.8(11) 8_565 .
F4 P1 F3 167.2(9) 8_565 .
F4 P1 F3 89.9(7) . .
F1 P1 F3 93.6(12) . 8_565
F6 P1 F3 116.6(10) . 8_565
F6 P1 F3 54.2(10) 8_565 8_565
F7 P1 F3 134.4(6) . 8_565
F8 P1 F3 46.9(6) . 8_565
F5 P1 F3 124.8(11) . 8_565
F5 P1 F3 71.5(13) 8_565 8_565
F4 P1 F3 89.9(7) 8_565 8_565
F4 P1 F3 167.2(9) . 8_565
F3 P1 F3 90.9(11) . 8_565
F1 P1 F2 174.4(16) . .
F6 P1 F2 46.4(10) . .
F6 P1 F2 46.4(10) 8_565 .
F7 P1 F2 96.9(10) . .
F8 P1 F2 92.4(12) . .
F5 P1 F2 141.4(12) . .
F5 P1 F2 141.4(12) 8_565 .
F4 P1 F2 85.0(8) 8_565 .
F4 P1 F2 85.0(8) . .
F3 P1 F2 82.5(8) . .
F3 P1 F2 82.5(8) 8_565 .
F5 F1 F5 150(5) 8_565 .
F5 F1 P1 79(2) 8_565 .
F5 F1 P1 79(2) . .
F6 F2 F6 121(3) 8_565 .
F6 F2 P1 60.5(14) 8_565 .
F6 F2 P1 60.5(14) . .
F8 F3 F6 112.3(17) . .
F8 F3 P1 65.6(13) . .
F6 F3 P1 57.9(8) . .
F7 F4 F6 114.1(17) . .
F7 F4 P1 66.5(12) . .
F6 F4 P1 57.8(7) . .
F7 F4 F5 86.8(18) . .
F6 F4 F5 89.6(15) . .
P1 F4 F5 56.2(9) . .
F1 F5 P1 62.1(19) . .
F1 F5 F4 108(3) . .
P1 F5 F4 56.4(8) . .
F2 F6 F3 107.4(19) . .
F2 F6 F4 111(2) . .
F3 F6 F4 107.0(18) . .
F2 F6 P1 73.0(13) . .
F3 F6 P1 67.9(10) . .
F4 F6 P1 67.6(10) . .
F4 F7 F4 129(2) . 8_565
F4 F7 P1 68.5(12) . .
F4 F7 P1 68.5(12) 8_565 .
F3 F8 F3 129(2) . 8_565
F3 F8 P1 67.5(12) . .
F3 F8 P1 67.5(12) 8_565 .
N4 O1 O2 52.5(8) . 8_575
N4 O1 O1 47.7(8) . 8_575
O2 O1 O1 84.0(9) 8_575 8_575
N4 O2 O2 55.0(8) . 8_575
N4 O2 O1 55.6(8) . 8_575
O2 O2 O1 96.0(9) 8_575 8_575
C2 N1 C5 120.0(9) . .
C2 N1 Fe1 124.6(7) . .
C5 N1 Fe1 115.4(7) . .
C7 N2 C7 110.4(8) 8_575 .
C7 N2 C6 98.1(6) 8_575 .
C7 N2 C6 124.8(8) . .
C7 N2 C6 124.8(8) 8_575 8_575
C7 N2 C6 98.1(6) . 8_575
C7 N2 Fe1 107.3(5) 8_575 .
C7 N2 Fe1 107.3(5) . .
C6 N2 Fe1 107.8(6) . .
C6 N2 Fe1 107.8(6) 8_575 .
C8 N3 Fe1 113.4(5) . .
C8 N3 H3A 108.9 . .
Fe1 N3 H3A 108.9 . .
C8 N3 H3B 108.9 . .
Fe1 N3 H3B 108.9 . .
H3A N3 H3B 107.7 . .
O2 N4 O2 70.0(17) . 8_575
O2 N4 O1 72.0(9) . 8_575
O2 N4 O1 117.6(14) 8_575 8_575
O2 N4 O1 117.6(14) . .
O2 N4 O1 72.0(9) 8_575 .
O1 N4 O1 84.5(15) 8_575 .
O2 N4 Fe1 123.9(9) . .
O2 N4 Fe1 123.9(9) 8_575 .
O1 N4 Fe1 118.2(9) 8_575 .
O1 N4 Fe1 118.2(9) . .
C2 C1 C3 108.8(6) . .
C2 C1 C3 108.8(6) . 8_575
C3 C1 C3 109.3(9) . 8_575
C2 C1 S1 110.5(7) . .
C3 C1 S1 109.7(6) . .
C3 C1 S1 109.7(6) 8_575 .
N1 C2 C1 118.2(10) . .
N1 C2 C4 123.0(10) . .
C1 C2 C4 118.8(10) . .
C1 C3 H3C 109.5 . .
C1 C3 H3D 109.5 . .
H3C C3 H3D 109.5 . .
C1 C3 H3E 109.5 . .
H3C C3 H3E 109.5 . .
H3D C3 H3E 109.5 . .
C2 C4 H4A 109.5 . .
C2 C4 H4B 109.5 . .
H4A C4 H4B 109.5 . .
C2 C4 H4C 109.5 . .
H4A C4 H4C 109.5 . .
H4B C4 H4C 109.5 . .
C6 C5 N1 111.4(9) . .
C6 C5 H5A 109.4 . .
N1 C5 H5A 109.4 . .
C6 C5 H5B 109.4 . .
N1 C5 H5B 109.4 . .
H5A C5 H5B 108.0 . .
C5 C6 N2 112.4(9) . .
C5 C6 H6A 109.1 . .
N2 C6 H6A 109.1 . .
C5 C6 H6B 109.5 . .
N2 C6 H6B 109.5 . .
H6A C6 H6B 107.0 . .
N2 C7 C8 108.3(6) . .
N2 C7 H7A 110.0 . .
C8 C7 H7A 110.0 . .
N2 C7 H7B 110.0 . .
C8 C7 H7B 110.0 . .
H7A C7 H7B 108.4 . .
N3 C8 C7 109.0(6) . .
N3 C8 H8A 109.9 . .
C7 C8 H8A 109.9 . .
N3 C8 H8B 109.9 . .
C7 C8 H8B 109.9 . .
H8A C8 H8B 108.3 . .

loop_
_geom_bond_atom_site_label_1
_geom_bond_atom_site_label_2
_geom_bond_distance
_geom_bond_site_symmetry_2
Fe1 N1 1.951(9) .
Fe1 N4 1.963(10) .
Fe1 N3 2.036(6) 8_575
Fe1 N3 2.036(6) .
Fe1 N2 2.053(8) .
Fe1 S1 2.177(3) .
S1 C1 1.826(11) .
P1 F1 1.42(2) .
P1 F6 1.446(15) .
P1 F6 1.446(15) 8_565
P1 F7 1.56(2) .
P1 F8 1.56(2) .
P1 F5 1.58(2) .
P1 F5 1.58(2) 8_565
P1 F4 1.579(12) 8_565
P1 F4 1.579(12) .
P1 F3 1.582(12) .
P1 F3 1.582(12) 8_565
P1 F2 1.588(19) .
F1 F5 1.02(3) 8_565
F1 F5 1.02(3) .
F2 F6 1.20(3) 8_565
F2 F6 1.20(3) .
F3 F8 1.250(17) .
F3 F6 1.39(2) .
F4 F7 1.200(13) .
F4 F6 1.39(2) .
F4 F5 1.75(3) .
F7 F4 1.200(13) 8_565
F8 F3 1.250(17) 8_565
O1 N4 1.218(13) .
O1 O2 1.404(16) 8_575
O1 O1 1.64(3) 8_575
O2 N4 1.171(13) .
O2 O2 1.34(3) 8_575
O2 O1 1.404(16) 8_575
N1 C2 1.275(12) .
N1 C5 1.485(11) .
N2 C7 1.474(9) 8_575
N2 C7 1.474(9) .
N2 C6 1.541(15) .
N2 C6 1.541(15) 8_575
N3 C8 1.454(9) .
N3 H3A 0.9200 .
N3 H3B 0.9200 .
N4 O2 1.171(13) 8_575
N4 O1 1.218(13) 8_575
C1 C2 1.499(13) .
C1 C3 1.533(8) .
C1 C3 1.533(8) 8_575
C2 C4 1.506(14) .
C3 H3C 0.9800 .
C3 H3D 0.9800 .
C3 H3E 0.9800 .
C4 H4A 0.9800 .
C4 H4B 0.9800 .
C4 H4C 0.9800 .
C5 C6 1.463(14) .
C5 H5A 0.9900 .
C5 H5B 0.9900 .
C6 H6A 0.9900 .
C6 H6B 0.9833 .
C7 C8 1.538(10) .
C7 H7A 0.9900 .
C7 H7B 0.9900 .
C8 H8A 0.9900 .
C8 H8B 0.9900 .

loop_
_geom_torsion_atom_site_label_1
_geom_torsion_atom_site_label_2
_geom_torsion_atom_site_label_3
_geom_torsion_atom_site_label_4
_geom_torsion
_geom_torsion_site_symmetry_1
_geom_torsion_site_symmetry_4
N1 Fe1 S1 C1 0.0 . .
N4 Fe1 S1 C1 180.0 . .
N3 Fe1 S1 C1 91.46(19) 8_575 .
N3 Fe1 S1 C1 -91.45(19) . .
F6 P1 F1 F5 173(2) . 8_565
F6 P1 F1 F5 -13(5) 8_565 8_565
F7 P1 F1 F5 80(3) . 8_565
F8 P1 F1 F5 -100(3) . 8_565
F5 P1 F1 F5 160(6) . 8_565
F4 P1 F1 F5 36(3) 8_565 8_565
F4 P1 F1 F5 124(3) . 8_565
F3 P1 F1 F5 -146(3) . 8_565
F3 P1 F1 F5 -55(3) 8_565 8_565
F6 P1 F1 F5 13(5) . .
F6 P1 F1 F5 -173(2) 8_565 .
F7 P1 F1 F5 -80(3) . .
F8 P1 F1 F5 100(3) . .
F5 P1 F1 F5 -160(6) 8_565 .
F4 P1 F1 F5 -124(3) 8_565 .
F4 P1 F1 F5 -36(3) . .
F3 P1 F1 F5 55(3) . .
F3 P1 F1 F5 146(3) 8_565 .
F6 P1 F2 F6 -175(3) . 8_565
F7 P1 F2 F6 -87.5(17) . 8_565
F8 P1 F2 F6 92.5(17) . 8_565
F5 P1 F2 F6 -174(2) . 8_565
F5 P1 F2 F6 -1(3) 8_565 8_565
F4 P1 F2 F6 -44.0(17) 8_565 8_565
F4 P1 F2 F6 -131.0(18) . 8_565
F3 P1 F2 F6 138.4(19) . 8_565
F3 P1 F2 F6 46.6(16) 8_565 8_565
F6 P1 F2 F6 175(3) 8_565 .
F7 P1 F2 F6 87.5(17) . .
F8 P1 F2 F6 -92.5(17) . .
F5 P1 F2 F6 1(3) . .
F5 P1 F2 F6 174(2) 8_565 .
F4 P1 F2 F6 131.0(18) 8_565 .
F4 P1 F2 F6 44.0(17) . .
F3 P1 F2 F6 -46.6(16) . .
F3 P1 F2 F6 -138.4(19) 8_565 .
F1 P1 F3 F8 75.4(19) . .
F6 P1 F3 F8 -141(2) . .
F6 P1 F3 F8 -68(2) 8_565 .
F7 P1 F3 F8 167.2(17) . .
F5 P1 F3 F8 108(2) . .
F5 P1 F3 F8 50(2) 8_565 .
F4 P1 F3 F8 -112(4) 8_565 .
F4 P1 F3 F8 174.5(18) . .
F3 P1 F3 F8 -18(2) 8_565 .
F2 P1 F3 F8 -100.5(17) . .
F1 P1 F3 F6 -143.6(17) . .
F6 P1 F3 F6 73(2) 8_565 .
F7 P1 F3 F6 -51.9(18) . .
F8 P1 F3 F6 141(2) . .
F5 P1 F3 F6 -110.6(16) . .
F5 P1 F3 F6 -169.4(19) 8_565 .
F4 P1 F3 F6 29(4) 8_565 .
F4 P1 F3 F6 -44.6(13) . .
F3 P1 F3 F6 122.7(13) 8_565 .
F2 P1 F3 F6 40.4(14) . .
F1 P1 F4 F7 -79.0(16) . .
F6 P1 F4 F7 143(2) . .
F6 P1 F4 F7 68.1(18) 8_565 .
F8 P1 F4 F7 -166.8(18) . .
F5 P1 F4 F7 -102.6(19) . .
F5 P1 F4 F7 -42(2) 8_565 .
F4 P1 F4 F7 19.7(17) 8_565 .
F3 P1 F4 F7 -172.6(14) . .
F3 P1 F4 F7 94(4) 8_565 .
F2 P1 F4 F7 105.0(14) . .
F1 P1 F4 F6 137.9(17) . .
F6 P1 F4 F6 -75(2) 8_565 .
F7 P1 F4 F6 -143(2) . .
F8 P1 F4 F6 50(2) . .
F5 P1 F4 F6 114.3(19) . .
F5 P1 F4 F6 174.5(17) 8_565 .
F4 P1 F4 F6 -123.4(14) 8_565 .
F3 P1 F4 F6 44.3(14) . .
F3 P1 F4 F6 -49(4) 8_565 .
F2 P1 F4 F6 -38.1(16) . .
F1 P1 F4 F5 24(2) . .
F6 P1 F4 F5 -114.3(19) . .
F6 P1 F4 F5 170.7(17) 8_565 .
F7 P1 F4 F5 102.6(19) . .
F8 P1 F4 F5 -64(2) . .
F5 P1 F4 F5 60(2) 8_565 .
F4 P1 F4 F5 122.3(14) 8_565 .
F3 P1 F4 F5 -69.9(14) . .
F3 P1 F4 F5 -163(4) 8_565 .
F2 P1 F4 F5 -152.4(14) . .
F5 F1 F5 P1 -42(12) 8_565 .
F5 F1 F5 F4 -9(14) 8_565 .
P1 F1 F5 F4 33(3) . .
F7 P1 F5 F1 97(3) . .
F8 P1 F5 F1 -77(3) . .
F5 P1 F5 F1 13(4) 8_565 .
F4 P1 F5 F1 68(3) 8_565 .
F4 P1 F5 F1 141(4) . .
F3 P1 F5 F1 -121(4) . .
F3 P1 F5 F1 -43(4) 8_565 .
F2 P1 F5 F1 -171(3) . .
F1 P1 F5 F4 -141(4) . .
F7 P1 F5 F4 -44.1(8) . .
F8 P1 F5 F4 141.7(10) . .
F5 P1 F5 F4 -128.1(7) 8_565 .
F4 P1 F5 F4 -72.8(13) 8_565 .
F3 P1 F5 F4 97.9(11) . .
F3 P1 F5 F4 175.6(9) 8_565 .
F2 P1 F5 F4 48(2) . .
F7 F4 F5 F1 28(4) . .
F6 F4 F5 F1 -86(4) . .
P1 F4 F5 F1 -36(3) . .
F7 F4 F5 P1 63.6(14) . .
F6 F4 F5 P1 -50.5(11) . .
F6 F2 F6 F3 65(4) 8_565 .
P1 F2 F6 F3 59.4(13) . .
F6 F2 F6 F4 -52(4) 8_565 .
P1 F2 F6 F4 -57.1(13) . .
F6 F2 F6 P1 5(3) 8_565 .
F8 F3 F6 F2 -24(3) . .
P1 F3 F6 F2 -62.7(16) . .
F8 F3 F6 F4 95(2) . .
P1 F3 F6 F4 56.3(10) . .
F8 F3 F6 P1 38(2) . .
F7 F4 F6 F2 23(3) . .
P1 F4 F6 F2 60.3(16) . .
F5 F4 F6 F2 110(2) . .
F7 F4 F6 F3 -94(2) . .
P1 F4 F6 F3 -56.5(9) . .
F5 F4 F6 F3 -7.2(17) . .
F7 F4 F6 P1 -37.1(19) . .
F5 F4 F6 P1 49.3(13) . .
F1 P1 F6 F2 172(2) . .
F7 P1 F6 F2 -96.7(16) . .
F8 P1 F6 F2 90.0(17) . .
F4 P1 F6 F2 -55.7(19) 8_565 .
F4 P1 F6 F2 -122(2) . .
F3 P1 F6 F2 118(2) . .
F3 P1 F6 F2 47(2) 8_565 .
F1 P1 F6 F3 55(3) . .
F7 P1 F6 F3 145.8(11) . .
F8 P1 F6 F3 -27.5(14) . .
F4 P1 F6 F3 -173.2(9) 8_565 .
F4 P1 F6 F3 120.6(16) . .
F3 P1 F6 F3 -70.2(16) 8_565 .
F2 P1 F6 F3 -118(2) . .
F1 P1 F6 F4 -66(3) . .
F7 P1 F6 F4 25.2(12) . .
F8 P1 F6 F4 -148.1(12) . .
F4 P1 F6 F4 66.2(14) 8_565 .
F3 P1 F6 F4 -120.6(16) . .
F3 P1 F6 F4 169.2(10) 8_565 .
F2 P1 F6 F4 122(2) . .
F6 F4 F7 F4 -1(4) . 8_565
P1 F4 F7 F4 -35(3) . 8_565
F5 F4 F7 F4 -89(3) . 8_565
F6 F4 F7 P1 33.8(17) . .
F5 F4 F7 P1 -54.3(9) . .
F1 P1 F7 F4 104.2(12) . .
F6 P1 F7 F4 -29.3(16) . .
F6 P1 F7 F4 -122.3(16) 8_565 .
F5 P1 F7 F4 65.3(16) . .
F5 P1 F7 F4 143.1(18) 8_565 .
F4 P1 F7 F4 -152(2) 8_565 .
F3 P1 F7 F4 10(2) . .
F3 P1 F7 F4 -162.0(13) 8_565 .
F2 P1 F7 F4 -75.8(12) . .
F1 P1 F7 F4 -104.2(12) . 8_565
F6 P1 F7 F4 122.3(16) . 8_565
F6 P1 F7 F4 29.3(16) 8_565 8_565
F5 P1 F7 F4 -143.1(18) . 8_565
F5 P1 F7 F4 -65.3(16) 8_565 8_565
F4 P1 F7 F4 152(2) . 8_565
F3 P1 F7 F4 162.0(13) . 8_565
F3 P1 F7 F4 -10(2) 8_565 8_565
F2 P1 F7 F4 75.8(12) . 8_565
F6 F3 F8 F3 -5(5) . 8_565
P1 F3 F8 F3 30(3) . 8_565
F6 F3 F8 P1 -35.2(18) . .
F1 P1 F8 F3 -102.7(14) . .
F6 P1 F8 F3 30.8(18) . .
F6 P1 F8 F3 123.8(18) 8_565 .
F5 P1 F8 F3 -64.1(19) . .
F5 P1 F8 F3 -141.2(19) 8_565 .
F4 P1 F8 F3 162.6(12) 8_565 .
F4 P1 F8 F3 -8(3) . .
F3 P1 F8 F3 155(3) 8_565 .
F2 P1 F8 F3 77.3(14) . .
F1 P1 F8 F3 102.7(14) . 8_565
F6 P1 F8 F3 -123.8(18) . 8_565
F6 P1 F8 F3 -30.8(18) 8_565 8_565
F5 P1 F8 F3 141.2(19) . 8_565
F5 P1 F8 F3 64.1(19) 8_565 8_565
F4 P1 F8 F3 8(3) 8_565 8_565
F4 P1 F8 F3 -162.6(12) . 8_565
F3 P1 F8 F3 -155(3) . 8_565
F2 P1 F8 F3 -77.3(14) . 8_565
N3 Fe1 N1 C2 -97.99(18) 8_575 .
N3 Fe1 N1 C2 97.99(18) . .
N2 Fe1 N1 C2 180.0 . .
S1 Fe1 N1 C2 0.0 . .
N3 Fe1 N1 C5 82.01(18) 8_575 .
N3 Fe1 N1 C5 -82.01(18) . .
N2 Fe1 N1 C5 0.0 . .
S1 Fe1 N1 C5 180.0 . .
N1 Fe1 N2 C7 120.7(5) . 8_575
N4 Fe1 N2 C7 -59.3(5) . 8_575
N3 Fe1 N2 C7 27.9(5) 8_575 8_575
N3 Fe1 N2 C7 -146.4(6) . 8_575
N1 Fe1 N2 C7 -120.7(5) . .
N4 Fe1 N2 C7 59.3(5) . .
N3 Fe1 N2 C7 146.4(6) 8_575 .
N3 Fe1 N2 C7 -27.9(5) . .
N1 Fe1 N2 C6 16.0(5) . .
N4 Fe1 N2 C6 -164.0(5) . .
N3 Fe1 N2 C6 -76.9(5) 8_575 .
N3 Fe1 N2 C6 108.8(5) . .
N1 Fe1 N2 C6 -16.0(5) . 8_575
N4 Fe1 N2 C6 164.0(5) . 8_575
N3 Fe1 N2 C6 -108.8(5) 8_575 8_575
N3 Fe1 N2 C6 76.9(5) . 8_575
N1 Fe1 N3 C8 87.6(6) . .
N4 Fe1 N3 C8 -96.1(7) . .
N3 Fe1 N3 C8 -16.9(17) 8_575 .
N2 Fe1 N3 C8 3.3(6) . .
S1 Fe1 N3 C8 173.2(6) . .
O1 O2 N4 O2 129.5(10) 8_575 8_575
O2 O2 N4 O1 -129.5(10) 8_575 8_575
O2 O2 N4 O1 -55.9(11) 8_575 .
O1 O2 N4 O1 73.6(16) 8_575 .
O2 O2 N4 Fe1 118.1(11) 8_575 .
O1 O2 N4 Fe1 -112.4(10) 8_575 .
O2 O1 N4 O2 54.9(16) 8_575 .
O1 O1 N4 O2 -66.4(10) 8_575 .
O1 O1 N4 O2 -121.3(13) 8_575 8_575
O2 O1 N4 O1 121.3(13) 8_575 8_575
O2 O1 N4 Fe1 -119.5(10) 8_575 .
O1 O1 N4 Fe1 119.2(14) 8_575 .
N3 Fe1 N4 O2 54.3(11) 8_575 .
N3 Fe1 N4 O2 -141.9(11) . .
N2 Fe1 N4 O2 136.2(11) . .
S1 Fe1 N4 O2 -43.8(11) . .
N3 Fe1 N4 O2 141.9(11) 8_575 8_575
N3 Fe1 N4 O2 -54.3(11) . 8_575
N2 Fe1 N4 O2 -136.2(11) . 8_575
S1 Fe1 N4 O2 43.8(11) . 8_575
N3 Fe1 N4 O1 -32.1(10) 8_575 8_575
N3 Fe1 N4 O1 131.7(11) . 8_575
N2 Fe1 N4 O1 49.8(10) . 8_575
S1 Fe1 N4 O1 -130.2(10) . 8_575
N3 Fe1 N4 O1 -131.7(11) 8_575 .
N3 Fe1 N4 O1 32.1(10) . .
N2 Fe1 N4 O1 -49.8(10) . .
S1 Fe1 N4 O1 130.2(10) . .
Fe1 S1 C1 C2 0.0 . .
Fe1 S1 C1 C3 120.0(5) . .
Fe1 S1 C1 C3 -120.0(5) . 8_575
C5 N1 C2 C1 180.0 . .
Fe1 N1 C2 C1 0.0 . .
C5 N1 C2 C4 0.0 . .
Fe1 N1 C2 C4 180.0 . .
C3 C1 C2 N1 -120.5(6) . .
C3 C1 C2 N1 120.5(6) 8_575 .
S1 C1 C2 N1 0.0 . .
C3 C1 C2 C4 59.5(6) . .
C3 C1 C2 C4 -59.5(6) 8_575 .
S1 C1 C2 C4 180.0 . .
C2 N1 C5 C6 162.8(6) . .
Fe1 N1 C5 C6 -17.2(6) . .
N1 C5 C6 N2 30.8(9) . .
C7 N2 C6 C5 -141.0(7) 8_575 .
C7 N2 C6 C5 97.2(10) . .
C6 N2 C6 C5 65.1(8) 8_575 .
Fe1 N2 C6 C5 -29.9(8) . .
C7 N2 C7 C8 163.0(6) 8_575 .
C6 N2 C7 C8 -80.8(10) . .
C6 N2 C7 C8 -65.1(9) 8_575 .
Fe1 N2 C7 C8 46.5(8) . .
Fe1 N3 C8 C7 21.1(10) . .
N2 C7 C8 N3 -44.6(11) . .
